data_1547955
loop_
_publ_author_name
'Christopher H. Woodall'
'Gavin A. Craig'
'Alessandro Prescimone'
'Martin Misek'
'Joan Cano'
'Juan Faus'
'Michael R. Probert'
'Simon Parsons'
'Stephen Moggach'
'Jose Martinez-Lillo'
'Mark Murrie'
'Konstantin V. Kamenev'
'Euan K. Brechin'

_publ_section_title
;
 Pressure induced enhancement of the magnetic ordering temperature in
 rhenium(IV) monomers
;
_journal_name_full 'Nature Communications'
_journal_page_first 13870
_journal_paper_doi 10.1038/ncomms13870
_journal_volume 7
_journal_year 2017
_chemical_formula_moiety 'C8 H6 Br4 N4 Re'
_chemical_formula_sum 'C8 H6 Br4 N4 Re'
_chemical_formula_weight 664.01
_space_group_crystal_system monoclinic
_space_group_IT_number 4
_space_group_name_Hall 'P 2yb'
_space_group_name_H-M_alt 'P 1 21 1'
_symmetry_space_group_name_Hall 'P 2yb'
_symmetry_space_group_name_H-M 'P 1 21 1'
_atom_sites_solution_hydrogens geom
_atom_sites_solution_primary direct
_cell_angle_alpha 90
_cell_angle_beta 92.250(9)
_cell_angle_gamma 90
_cell_formula_units_Z 4
_cell_length_a 8.8730(10)
_cell_length_b 12.7780(9)
_cell_length_c 10.3459(10)
_cell_measurement_reflns_used 2794
_cell_measurement_temperature 293
_cell_measurement_theta_max 24.73
_cell_measurement_theta_min 2.77
_cell_volume 1172.11(19)
_computing_molecular_graphics 'Olex2 (Dolomanov et al., 2009)'
_computing_publication_material 'Olex2 (Dolomanov et al., 2009)'
_computing_structure_refinement 'ShelXL (Sheldrick, 2008)'
_computing_structure_solution 'ShelXS (Sheldrick, 2008)'
_diffrn_ambient_temperature 293
_diffrn_detector 'Bruker APEX2 area detector'
_diffrn_detector_area_resol_mean 7.9
_diffrn_detector_type 'CCD area detector'
_diffrn_measured_fraction_theta_full 0.418
_diffrn_measured_fraction_theta_max 0.476
_diffrn_measurement_device 'four-circle diffractometer'
_diffrn_measurement_device_type 'Bruker SMART APEX2 area detector'
_diffrn_measurement_method '\w and \f scans'
_diffrn_radiation_monochromator graphite
_diffrn_radiation_probe x-ray
_diffrn_radiation_type MoK\a
_diffrn_radiation_wavelength 0.71073
_diffrn_reflns_av_R_equivalents 0.0309
_diffrn_reflns_av_unetI/netI 0.0436
_diffrn_reflns_Laue_measured_fraction_full 0.418
_diffrn_reflns_Laue_measured_fraction_max 0.476
_diffrn_reflns_limit_h_max 9
_diffrn_reflns_limit_h_min -9
_diffrn_reflns_limit_k_max 14
_diffrn_reflns_limit_k_min -14
_diffrn_reflns_limit_l_max 11
_diffrn_reflns_limit_l_min -11
_diffrn_reflns_number 4857
_diffrn_reflns_point_group_measured_fraction_full 0.389
_diffrn_reflns_point_group_measured_fraction_max 0.445
_diffrn_reflns_theta_full 26.000
_diffrn_reflns_theta_max 24.768
_diffrn_reflns_theta_min 2.796
_diffrn_source 'sealed X-ray tube'
_diffrn_source_type 'sealed X-ray tube'
_diffrn_standards_number 0
_exptl_absorpt_coefficient_mu 23.982
_exptl_absorpt_correction_T_max 1.0000
_exptl_absorpt_correction_T_min 0.4713
_exptl_absorpt_correction_type multi-scan
_exptl_absorpt_process_details
;
SADABS-2008/1 (Bruker,2008) was used for absorption correction.
wR2(int) was 0.1403 before and 0.0887 after correction.
The Ratio of minimum to maximum transmission is 0.4713.
The \l/2 correction factor is 0.0015.
;
_exptl_crystal_colour 'clear brown'
_exptl_crystal_colour_lustre clear
_exptl_crystal_colour_primary brown
_exptl_crystal_density_diffrn 3.763
_exptl_crystal_density_meas .
_exptl_crystal_description block
_exptl_crystal_F_000 1188
_exptl_crystal_size_max 0.08
_exptl_crystal_size_mid 0.05
_exptl_crystal_size_min 0.01
_refine_diff_density_max 1.226
_refine_diff_density_min -0.763
_refine_diff_density_rms 0.187
_refine_ls_abs_structure_details
;
 Flack x determined using 719 quotients [(I+)-(I-)]/[(I+)+(I-)]
 (Parsons, Flack and Wagner, Acta Cryst. B69 (2013) 249-259).
;
_refine_ls_abs_structure_Flack 0.01(2)
_refine_ls_extinction_coef .
_refine_ls_extinction_method none
_refine_ls_goodness_of_fit_ref 1.097
_refine_ls_hydrogen_treatment constr
_refine_ls_matrix_type full
_refine_ls_number_parameters 139
_refine_ls_number_reflns 1793
_refine_ls_number_restraints 1
_refine_ls_restrained_S_all 1.097
_refine_ls_R_factor_all 0.0370
_refine_ls_R_factor_gt 0.0337
_refine_ls_shift/su_max 0.000
_refine_ls_shift/su_mean 0.000
_refine_ls_structure_factor_coef Fsqd
_refine_ls_weighting_details 'w=1/[\s^2^(Fo^2^)+(0.0198P)^2^+24.0358P] where P=(Fo^2^+2Fc^2^)/3'
_refine_ls_weighting_scheme calc
_refine_ls_wR_factor_gt 0.0762
_refine_ls_wR_factor_ref 0.0777
_reflns_Friedel_coverage 0.781
_reflns_Friedel_fraction_full 0.358
_reflns_Friedel_fraction_max 0.411
_reflns_number_gt 1711
_reflns_number_total 1793
_reflns_threshold_expression 'I > 2\s(I)'
_cod_data_source_file ReBr4bpym3.64GPa.cif
_cod_data_source_block rebr4(bpym)@3.64gpa
_cod_database_code 1547955
_shelx_space_group_comment
;
The symmetry employed for this shelxl refinement is uniquely defined
by the following loop, which should always be used as a source of
symmetry information in preference to the above space-group names.
They are only intended as comments.
;
_olex2_refinement_description
;
1. Others
 Fixed Uiso: H1(0.03) H8(0.023) H7(0.034) H6(0.028) H5(0.044) H4(0.031)
 H9(0.029) H16(0.035) H15(0.026) H12(0.024) H13(0.02) H14(0.049)
 Fixed X: H1(0.8605) H8(0.7582) H7(0.6581) H6(0.852) H5(0.9496) H4(0.9465)
 H9(0.6583) H16(0.73) H15(0.8047) H12(0.5844) H13(0.5591) H14(0.6129)
 Fixed Y: H1(-0.0348) H8(-0.2011) H7(-0.2548) H6(0.0375) H5(0.201) H4(0.2603)
 H9(0.6195) H16(0.7938) H15(0.8626) H12(0.3319) H13(0.4022) H14(0.5775)
 Fixed Z: H1(0.2266) H8(0.2435) H7(0.4364) H6(0.9425) H5(0.896) H4(0.6839) H9(-
 0.2809) H16(-0.2637) H15(-0.0638) H12(0.1871) H13(0.3919) H14(0.4293)
;
_olex2_submission_special_instructions 'No special instructions were received'

loop_
_space_group_symop_operation_xyz
'x, y, z'
'-x, y+1/2, -z'

loop_
_atom_site_label
_atom_site_type_symbol
_atom_site_fract_x
_atom_site_fract_y
_atom_site_fract_z
_atom_site_U_iso_or_equiv
_atom_site_adp_type
_atom_site_occupancy
_atom_site_site_symmetry_order
_atom_site_calc_flag
_atom_site_refinement_flags_posn
_atom_site_refinement_flags_adp
_atom_site_refinement_flags_occupancy
_atom_site_disorder_assembly
_atom_site_disorder_group
Re1 Re 0.87061(18) 0.17111(8) 0.40886(16) 0.0212(6) Uani 1 1 d . . . . .
Br1 Br 0.8907(5) 0.1805(3) 0.1756(4) 0.0383(19) Uani 1 1 d . . . . .
Br2 Br 1.1310(5) 0.1180(3) 0.4507(5) 0.0327(17) Uani 1 1 d . . . . .
Br3 Br 0.5927(5) 0.1898(2) 0.4023(4) 0.0279(16) Uani 1 1 d . . . . .
Br4 Br 0.9171(5) 0.3571(2) 0.4341(5) 0.0368(17) Uani 1 1 d . . . . .
N1 N 0.822(3) 0.0111(10) 0.409(2) 0.017(6) Uiso 1 1 d . . . . .
C1 C 0.820(3) -0.0563(13) 0.3040(18) 0.025(8) Uiso 1 1 d G . . . .
H1 H 0.8605 -0.0348 0.2266 0.030 Uiso 1 1 calc R . . . .
C8 C 0.759(3) -0.1560(13) 0.3141(19) 0.019(7) Uiso 1 1 d G . . . .
H8 H 0.7582 -0.2011 0.2435 0.023 Uiso 1 1 calc R . . . .
C7 C 0.699(3) -0.1881(11) 0.430(2) 0.028(8) Uiso 1 1 d G . . . .
H7 H 0.6581 -0.2548 0.4364 0.034 Uiso 1 1 calc R . . . .
N3 N 0.700(3) -0.1207(13) 0.5351(19) 0.033(7) Uiso 1 1 d G . . . .
C3 C 0.762(3) -0.0210(13) 0.5250(18) 0.022(7) Uiso 1 1 d G . . . .
C2 C 0.788(2) 0.0344(13) 0.6314(18) 0.029(8) Uiso 1 1 d . . . . .
N4 N 0.790(2) -0.0012(10) 0.758(2) 0.023(6) Uiso 1 1 d G . . . .
C6 C 0.851(3) 0.0613(15) 0.8576(17) 0.024(8) Uiso 1 1 d G . . . .
H6 H 0.8520 0.0375 0.9425 0.028 Uiso 1 1 calc R . . . .
C5 C 0.909(3) 0.1592(15) 0.8296(19) 0.037(9) Uiso 1 1 d G . . . .
H5 H 0.9496 0.2010 0.8960 0.044 Uiso 1 1 calc R . . . .
C4 C 0.907(3) 0.1948(11) 0.703(2) 0.025(8) Uiso 1 1 d G . . . .
H4 H 0.9465 0.2603 0.6839 0.031 Uiso 1 1 calc R . . . .
N2 N 0.847(2) 0.1323(13) 0.6035(17) 0.023(7) Uiso 1 1 d G . . . .
Re2 Re 0.64868(18) 0.42489(8) -0.09175(16) 0.0228(6) Uani 1 1 d . . . . .
Br5 Br 0.6418(6) 0.4039(3) -0.3255(5) 0.0377(19) Uani 1 1 d . . . . .
Br6 Br 0.3888(5) 0.4861(3) -0.0855(5) 0.0336(18) Uani 1 1 d . . . . .
Br7 Br 0.9244(5) 0.4074(2) -0.0683(4) 0.0367(18) Uani 1 1 d . . . . .
Br8 Br 0.5949(5) 0.2419(2) -0.0551(5) 0.0386(18) Uani 1 1 d . . . . .
C11 C 0.735(2) 0.6252(12) 0.0284(16) 0.020(7) Uiso 1 1 d . . . . .
N5 N 0.690(3) 0.5840(9) -0.0913(19) 0.021(6) Uiso 1 1 d G . . . .
C9 C 0.688(3) 0.6471(13) -0.2008(16) 0.024(8) Uiso 1 1 d G . . . .
H9 H 0.6583 0.6195 -0.2809 0.029 Uiso 1 1 calc R . . . .
C16 C 0.731(3) 0.7515(12) -0.1904(17) 0.029(8) Uiso 1 1 d G . . . .
H16 H 0.7300 0.7938 -0.2637 0.035 Uiso 1 1 calc R . . . .
C15 C 0.776(3) 0.7927(10) -0.071(2) 0.022(7) Uiso 1 1 d G . . . .
H15 H 0.8047 0.8626 -0.0638 0.026 Uiso 1 1 calc R . . . .
N7 N 0.778(2) 0.7296(13) 0.0388(17) 0.027(7) Uiso 1 1 d G . . . .
C12 C 0.606(3) 0.4022(9) 0.202(2) 0.020(7) Uiso 1 1 d . . . . .
H12 H 0.5844 0.3319 0.1871 0.024 Uiso 1 1 calc R . . . .
C13 C 0.591(3) 0.4443(12) 0.3248(18) 0.016(7) Uiso 1 1 d G . . . .
H13 H 0.5591 0.4022 0.3919 0.020 Uiso 1 1 calc R . . . .
C14 C 0.623(3) 0.5494(13) 0.3472(16) 0.041(10) Uiso 1 1 d G . . . .
H14 H 0.6129 0.5775 0.4293 0.049 Uiso 1 1 calc R . . . .
N8 N 0.670(3) 0.6123(10) 0.247(2) 0.031(7) Uiso 1 1 d G . . . .
C10 C 0.685(3) 0.5701(11) 0.1243(18) 0.027(8) Uiso 1 1 d G . . . .
N6 N 0.653(3) 0.4651(12) 0.1019(16) 0.016(6) Uiso 1 1 d G . . . .

loop_
_atom_site_aniso_label
_atom_site_aniso_U_11
_atom_site_aniso_U_22
_atom_site_aniso_U_33
_atom_site_aniso_U_23
_atom_site_aniso_U_13
_atom_site_aniso_U_12
Re1 0.0290(14) 0.0152(7) 0.0200(13) 0.0039(6) 0.0075(12) -0.0021(5)
Br1 0.054(4) 0.036(2) 0.026(4) 0.003(2) 0.014(4) -0.0120(18)
Br2 0.035(4) 0.024(2) 0.040(4) 0.0060(18) 0.010(3) 0.0031(14)
Br3 0.030(4) 0.020(2) 0.034(4) 0.0029(17) 0.006(3) 0.0009(14)
Br4 0.047(4) 0.0140(18) 0.050(4) -0.0003(17) 0.009(3) -0.0024(14)
Re2 0.0327(14) 0.0128(7) 0.0235(13) -0.0047(7) 0.0097(12) -0.0018(5)
Br5 0.053(5) 0.039(2) 0.023(4) -0.0054(19) 0.011(4) -0.0077(16)
Br6 0.031(4) 0.026(2) 0.044(4) -0.0076(17) 0.006(4) 0.0043(14)
Br7 0.038(4) 0.018(2) 0.056(4) 0.0003(19) 0.017(3) -0.0032(15)
Br8 0.043(4) 0.0159(19) 0.058(4) -0.0017(18) 0.017(4) -0.0018(14)

loop_
_atom_type_symbol
_atom_type_description
_atom_type_scat_dispersion_real
_atom_type_scat_dispersion_imag
_atom_type_scat_source
C C 0.0033 0.0016 'International Tables Vol C Tables 4.2.6.8 and 6.1.1.4'
H H 0.0000 0.0000 'International Tables Vol C Tables 4.2.6.8 and 6.1.1.4'
Br Br -0.2901 2.4595 'International Tables Vol C Tables 4.2.6.8 and 6.1.1.4'
N N 0.0061 0.0033 'International Tables Vol C Tables 4.2.6.8 and 6.1.1.4'
Re Re -1.0185 7.2310 'International Tables Vol C Tables 4.2.6.8 and 6.1.1.4'

loop_
_geom_angle_atom_site_label_1
_geom_angle_atom_site_label_2
_geom_angle_atom_site_label_3
_geom_angle
_geom_angle_site_symmetry_1
_geom_angle_site_symmetry_3
Br1 Re1 Br2 94.83(15) . .
Br1 Re1 Br3 94.58(16) . .
Br2 Re1 Br3 166.10(12) . .
Br4 Re1 Br1 92.27(15) . .
Br4 Re1 Br2 95.62(16) . .
Br4 Re1 Br3 94.21(14) . .
N1 Re1 Br1 94.3(5) . .
N1 Re1 Br2 85.6(7) . .
N1 Re1 Br3 83.5(6) . .
N1 Re1 Br4 173.2(5) . .
N1 Re1 N2 74.8(7) . .
N2 Re1 Br1 169.0(5) . .
N2 Re1 Br2 83.9(6) . .
N2 Re1 Br3 84.9(6) . .
N2 Re1 Br4 98.7(5) . .
C1 N1 Re1 126.8(9) . .
C1 N1 C3 120.0 . .
C3 N1 Re1 112.2(8) . .
N1 C1 H1 120.0 . .
N1 C1 C8 120.0 . .
C8 C1 H1 120.0 . .
C1 C8 H8 120.0 . .
C1 C8 C7 120.0 . .
C7 C8 H8 120.0 . .
C8 C7 H7 120.0 . .
N3 C7 C8 120.0 . .
N3 C7 H7 120.0 . .
C7 N3 C3 120.0 . .
N3 C3 N1 120.0 . .
C2 C3 N1 119.7(14) . .
C2 C3 N3 119.1(14) . .
C3 C2 N4 127.4(15) . .
C3 C2 N2 111.4(14) . .
N4 C2 N2 120.0 . .
C2 N4 C6 120.0 . .
N4 C6 H6 120.0 . .
N4 C6 C5 120.0 . .
C5 C6 H6 120.0 . .
C6 C5 H5 120.0 . .
C4 C5 C6 120.0 . .
C4 C5 H5 120.0 . .
C5 C4 H4 120.0 . .
C5 C4 N2 120.0 . .
N2 C4 H4 120.0 . .
C2 N2 Re1 117.8(10) . .
C4 N2 Re1 121.6(10) . .
C4 N2 C2 120.0 . .
Br5 Re2 Br6 94.29(18) . .
Br5 Re2 Br7 94.25(16) . .
Br6 Re2 Br7 164.76(14) . .
Br8 Re2 Br5 92.96(15) . .
Br8 Re2 Br6 96.52(14) . .
Br8 Re2 Br7 95.63(14) . .
N5 Re2 Br5 96.2(5) . .
N5 Re2 Br6 81.5(6) . .
N5 Re2 Br7 85.0(6) . .
N5 Re2 Br8 170.7(5) . .
N5 Re2 N6 75.9(7) . .
N6 Re2 Br5 171.9(5) . .
N6 Re2 Br6 82.9(7) . .
N6 Re2 Br7 86.9(7) . .
N6 Re2 Br8 94.9(5) . .
N5 C11 N7 120.0 . .
C10 C11 N5 112.4(16) . .
C10 C11 N7 123.9(15) . .
C11 N5 Re2 114.8(10) . .
C9 N5 Re2 125.0(10) . .
C9 N5 C11 120.0 . .
N5 C9 H9 120.0 . .
N5 C9 C16 120.0 . .
C16 C9 H9 120.0 . .
C9 C16 H16 120.0 . .
C15 C16 C9 120.0 . .
C15 C16 H16 120.0 . .
C16 C15 H15 120.0 . .
N7 C15 C16 120.0 . .
N7 C15 H15 120.0 . .
C15 N7 C11 120.0 . .
C13 C12 H12 120.0 . .
C13 C12 N6 120.0 . .
N6 C12 H12 120.0 . .
C12 C13 H13 120.0 . .
C14 C13 C12 120.0 . .
C14 C13 H13 120.0 . .
C13 C14 H14 120.0 . .
C13 C14 N8 120.0 . .
N8 C14 H14 120.0 . .
C14 N8 C10 120.0 . .
C11 C10 N8 122.2(14) . .
C11 C10 N6 117.8(14) . .
N6 C10 N8 120.0 . .
C12 N6 Re2 125.8(9) . .
C10 N6 Re2 113.5(9) . .
C10 N6 C12 120.0 . .

loop_
_geom_bond_atom_site_label_1
_geom_bond_atom_site_label_2
_geom_bond_distance
_geom_bond_site_symmetry_2
Re1 Br1 2.430(4) .
Re1 Br2 2.431(5) .
Re1 Br3 2.475(4) .
Re1 Br4 2.425(3) .
Re1 N1 2.090(12) .
Re1 N2 2.092(16) .
N1 C1 1.3900 .
N1 C3 1.3900 .
C1 H1 0.9300 .
C1 C8 1.3900 .
C8 H8 0.9300 .
C8 C7 1.3900 .
C7 H7 0.9300 .
C7 N3 1.3900 .
N3 C3 1.3900 .
C3 C2 1.32(2) .
C2 N4 1.3900 .
C2 N2 1.3900 .
N4 C6 1.3900 .
C6 H6 0.9300 .
C6 C5 1.3900 .
C5 H5 0.9300 .
C5 C4 1.3900 .
C4 H4 0.9300 .
C4 N2 1.3900 .
Re2 Br5 2.432(5) .
Re2 Br6 2.438(4) .
Re2 Br7 2.459(5) .
Re2 Br8 2.420(3) .
Re2 N5 2.066(12) .
Re2 N6 2.067(15) .
C11 N5 1.3900 .
C11 N7 1.3900 .
C11 C10 1.306(17) .
N5 C9 1.3900 .
C9 H9 0.9300 .
C9 C16 1.3900 .
C16 H16 0.9300 .
C16 C15 1.3900 .
C15 H15 0.9300 .
C15 N7 1.3900 .
C12 H12 0.9300 .
C12 C13 1.3900 .
C12 N6 1.3900 .
C13 H13 0.9300 .
C13 C14 1.3900 .
C14 H14 0.9300 .
C14 N8 1.3900 .
N8 C10 1.3900 .
C10 N6 1.3900 .

loop_
_geom_torsion_atom_site_label_1
_geom_torsion_atom_site_label_2
_geom_torsion_atom_site_label_3
_geom_torsion_atom_site_label_4
_geom_torsion
_geom_torsion_site_symmetry_1
_geom_torsion_site_symmetry_2
_geom_torsion_site_symmetry_3
_geom_torsion_site_symmetry_4
Re1 N1 C1 C8 -168.2(17) . . . .
Re1 N1 C3 N3 169.8(15) . . . .
Re1 N1 C3 C2 -23(2) . . . .
N1 C1 C8 C7 0.0 . . . .
N1 C3 C2 N4 -153.6(14) . . . .
N1 C3 C2 N2 14(2) . . . .
C1 N1 C3 N3 0.0 . . . .
C1 N1 C3 C2 167(2) . . . .
C1 C8 C7 N3 0.0 . . . .
C8 C7 N3 C3 0.0 . . . .
C7 N3 C3 N1 0.0 . . . .
C7 N3 C3 C2 -167(2) . . . .
N3 C3 C2 N4 14(3) . . . .
N3 C3 C2 N2 -179.0(12) . . . .
C3 N1 C1 C8 0.0 . . . .
C3 C2 N4 C6 167(2) . . . .
C3 C2 N2 Re1 2.3(19) . . . .
C3 C2 N2 C4 -169(2) . . . .
C2 N4 C6 C5 0.0 . . . .
N4 C2 N2 Re1 170.8(13) . . . .
N4 C2 N2 C4 0.0 . . . .
N4 C6 C5 C4 0.0 . . . .
C6 C5 C4 N2 0.0 . . . .
C5 C4 N2 Re1 -170.5(13) . . . .
C5 C4 N2 C2 0.0 . . . .
N2 C2 N4 C6 0.0 . . . .
Re2 N5 C9 C16 -174.2(14) . . . .
C11 N5 C9 C16 0.0 . . . .
C11 C10 N6 Re2 -12(2) . . . .
C11 C10 N6 C12 178(3) . . . .
N5 C11 N7 C15 0.0 . . . .
N5 C11 C10 N8 -157.6(14) . . . .
N5 C11 C10 N6 25(2) . . . .
N5 C9 C16 C15 0.0 . . . .
C9 C16 C15 N7 0.0 . . . .
C16 C15 N7 C11 0.0 . . . .
N7 C11 N5 Re2 174.7(13) . . . .
N7 C11 N5 C9 0.0 . . . .
N7 C11 C10 N8 0(3) . . . .
N7 C11 C10 N6 -177.0(13) . . . .
C12 C13 C14 N8 0.0 . . . .
C13 C12 N6 Re2 -169.1(18) . . . .
C13 C12 N6 C10 0.0 . . . .
C13 C14 N8 C10 0.0 . . . .
C14 N8 C10 C11 -177(3) . . . .
C14 N8 C10 N6 0.0 . . . .
N8 C10 N6 Re2 170.4(16) . . . .
N8 C10 N6 C12 0.0 . . . .
C10 C11 N5 Re2 -26.2(17) . . . .
C10 C11 N5 C9 159.0(18) . . . .
C10 C11 N7 C15 -156(2) . . . .
N6 C12 C13 C14 0.0 . . . .
